data_4068524
loop_
_publ_author_name
'Yasuda, Makoto'
'Kiyokawa, Kensuke'
'Osaki, Kenji'
'Baba, Akio'

_publ_section_title
;
 Radical Coupling of Iodocarbonyl Compounds with Butenylindium Generated
 by Transmetalation between Cyclopropylmethylstannane and Indium Halides
;
_journal_issue 1
_journal_name_full Organometallics
_journal_page_first 132
_journal_paper_doi 10.1021/om8009156
_journal_volume 28
_journal_year 2009
_chemical_formula_moiety 'C42 H52 Cl2 In2 P2 '
_chemical_formula_sum 'C42 H52 Cl2 In2 P2'
_chemical_formula_weight 919.37
_space_group_IT_number 14
_symmetry_cell_setting monoclinic
_symmetry_Int_Tables_number 14
_symmetry_space_group_name_Hall '-P 2yab'
_symmetry_space_group_name_H-M 'P 1 21/a 1'
_cell_angle_alpha 90.0000
_cell_angle_beta 104.0760(14)
_cell_angle_gamma 90.0000
_cell_formula_units_Z 2
_cell_length_a 9.3691(5)
_cell_length_b 23.7556(13)
_cell_length_c 10.1652(5)
_cell_measurement_reflns_used 13964
_cell_measurement_temperature 273.1
_cell_measurement_theta_max 30.5
_cell_measurement_theta_min 3.2
_cell_volume 2194.5(2)
_computing_cell_refinement PROCESS-AUTO
_computing_data_collection PROCESS-AUTO
_computing_data_reduction CrystalStructure
_computing_publication_material 'CrystalStructure 3.8'
_computing_structure_refinement CRYSTALS
_computing_structure_solution SIR92
_diffrn_detector_area_resol_mean 10.00
_diffrn_measured_fraction_theta_full 0.996
_diffrn_measured_fraction_theta_max 0.996
_diffrn_measurement_device_type 'Rigaku RAXIS-RAPID'
_diffrn_measurement_method \w
_diffrn_radiation_type 'Mo K\a'
_diffrn_radiation_wavelength 0.71075
_diffrn_reflns_av_R_equivalents 0.056
_diffrn_reflns_limit_h_max 13
_diffrn_reflns_limit_h_min -13
_diffrn_reflns_limit_k_max 33
_diffrn_reflns_limit_k_min -33
_diffrn_reflns_limit_l_max 14
_diffrn_reflns_limit_l_min -12
_diffrn_reflns_number 27640
_diffrn_reflns_theta_full 30.48
_diffrn_reflns_theta_max 30.48
_exptl_absorpt_coefficient_mu 1.270
_exptl_absorpt_correction_T_max 0.530
_exptl_absorpt_correction_T_min 0.328
_exptl_absorpt_correction_type multi-scan
_exptl_absorpt_process_details
;
    Higashi, T. (1995). Program for Absorption Correction.
    Rigaku Corporation, Tokyo, Japan.
;
_exptl_crystal_colour colorless
_exptl_crystal_density_diffrn 1.391
_exptl_crystal_density_method 'not measured'
_exptl_crystal_description prism
_exptl_crystal_F_000 932.00
_exptl_crystal_size_max 0.70
_exptl_crystal_size_mid 0.60
_exptl_crystal_size_min 0.50
_refine_diff_density_max 0.77
_refine_diff_density_min -0.45
_refine_ls_extinction_method none
_refine_ls_goodness_of_fit_ref 1.004
_refine_ls_hydrogen_treatment refall
_refine_ls_number_parameters 249
_refine_ls_number_reflns 2851
_refine_ls_R_factor_gt 0.0449
_refine_ls_shift/su_max 0.0000
_refine_ls_structure_factor_coef F
_refine_ls_weighting_details 'w = 1/[0.0015Fo^2^ + 1.0000\s(Fo^2^)]'
_refine_ls_weighting_scheme calc
_refine_ls_wR_factor_ref 0.0576
_reflns_number_gt 2822
_reflns_number_total 6665
_reflns_threshold_expression F^2^>2.0\s(F^2^)
_cod_data_source_file om8009156_si_002.cif
_cod_data_source_block '_664-4-0oC'
_cod_original_formula_sum 'C42 H52 Cl2 In2 P2 '
_cod_database_code 4068524

loop_
_symmetry_equiv_pos_site_id
_symmetry_equiv_pos_as_xyz
1 +X,+Y,+Z
2 1/2-X,1/2+Y,-Z
3 -X,-Y,-Z
4 1/2+X,1/2-Y,+Z

loop_
_atom_site_label
_atom_site_type_symbol
_atom_site_fract_x
_atom_site_fract_y
_atom_site_fract_z
_atom_site_U_iso_or_equiv
_atom_site_adp_type
_atom_site_occupancy
_atom_site_symmetry_multiplicity
_atom_site_calc_flag
_atom_site_refinement_flags
In(1) In 0.44274(4) 0.06102(2) 0.12416(4) 0.07751(15) Uani 1.00 1 d .
Cl(1) Cl 0.62731(18) -0.01704(7) 0.15992(13) 0.0965(5) Uani 1.00 1 d .
P(1) P 0.53059(12) 0.08415(5) 0.41549(11) 0.0522(3) Uani 1.00 1 d .
C(1) C 0.5485(14) 0.1334(4) 0.0645(9) 0.182(4) Uani 1.00 1 d .
C(2) C 0.591(2) 0.1483(6) -0.0234(19) 0.342(12) Uani 1.00 1 d .
C(3) C 0.661(3) 0.2001(7) -0.051(2) 0.279(10) Uani 1.00 1 d .
C(4) C 0.680(2) 0.2265(8) -0.100(2) 0.263(10) Uani 1.00 1 d .
C(5) C 0.2391(6) 0.0232(2) 0.1393(6) 0.093(2) Uani 1.00 1 d .
C(6) C 0.1222(12) 0.0562(4) 0.157(2) 0.277(8) Uani 1.00 1 d .
C(7) C 0.1007(16) 0.1079(8) 0.144(2) 0.232(8) Uani 1.00 1 d .
C(8) C 0.1080(17) 0.1524(7) 0.1421(19) 0.256(8) Uani 1.00 1 d .
C(9) C 0.4454(5) 0.14757(18) 0.4617(5) 0.0667(14) Uani 1.00 1 d .
C(10) C 0.3569(6) 0.1484(2) 0.5529(6) 0.092(2) Uani 1.00 1 d .
C(11) C 0.2968(8) 0.1979(3) 0.5836(9) 0.130(3) Uani 1.00 1 d .
C(12) C 0.3241(9) 0.2469(3) 0.5235(12) 0.143(3) Uani 1.00 1 d .
C(13) C 0.4071(11) 0.2473(2) 0.4331(11) 0.146(3) Uani 1.00 1 d .
C(14) C 0.4699(6) 0.1973(2) 0.3992(7) 0.097(2) Uani 1.00 1 d .
C(15) C 0.7228(4) 0.09077(17) 0.5116(4) 0.0571(12) Uani 1.00 1 d .
C(16) C 0.7565(5) 0.1105(2) 0.6434(5) 0.0745(16) Uani 1.00 1 d .
C(17) C 0.9012(6) 0.1128(2) 0.7189(6) 0.092(2) Uani 1.00 1 d .
C(18) C 1.0091(6) 0.0942(3) 0.6614(8) 0.106(2) Uani 1.00 1 d .
C(19) C 0.9780(7) 0.0754(3) 0.5330(10) 0.129(3) Uani 1.00 1 d .
C(20) C 0.8331(6) 0.0734(2) 0.4560(7) 0.098(2) Uani 1.00 1 d .
C(21) C 0.4650(5) 0.02784(17) 0.5097(4) 0.0490(12) Uani 1.00 1 d .
H(1) H 0.4886 0.1634 0.0819 0.231 Uiso 1.00 1 c R
H(2) H 0.6408 0.1344 0.1290 0.231 Uiso 1.00 1 c R
H(3) H 0.4991 0.1521 -0.0875 0.451 Uiso 1.00 1 c R
H(4) H 0.6433 0.1174 -0.0479 0.451 Uiso 1.00 1 c R
H(5) H 0.7468 0.2009 0.0217 0.369 Uiso 1.00 1 c R
H(6) H 0.6030 0.2331 -0.1785 0.333 Uiso 1.00 1 c R
H(7) H 0.7609 0.2517 -0.0768 0.333 Uiso 1.00 1 c R
H(8) H 0.2632 -0.0032 0.2115 0.111 Uiso 1.00 1 c R
H(9) H 0.2006 0.0039 0.0564 0.111 Uiso 1.00 1 c R
H(10) H 0.1368 0.0559 0.2532 0.339 Uiso 1.00 1 c R
H(11) H 0.0345 0.0364 0.1170 0.339 Uiso 1.00 1 c R
H(12) H 0.0299 0.1050 0.0594 0.279 Uiso 1.00 1 c R
H(13) H 0.1740 0.1666 0.2213 0.282 Uiso 1.00 1 c R
H(14) H 0.0524 0.1777 0.0769 0.282 Uiso 1.00 1 c R
H(15) H 0.3384 0.1143 0.5948 0.112 Uiso 1.00 1 c R
H(16) H 0.2346 0.1979 0.6448 0.157 Uiso 1.00 1 c R
H(17) H 0.2825 0.2810 0.5456 0.162 Uiso 1.00 1 c R
H(18) H 0.4258 0.2819 0.3937 0.164 Uiso 1.00 1 c R
H(19) H 0.5275 0.1976 0.3341 0.114 Uiso 1.00 1 c R
H(20) H 0.6796 0.1227 0.6827 0.086 Uiso 1.00 1 c R
H(21) H 0.9236 0.1276 0.8084 0.106 Uiso 1.00 1 c R
H(22) H 1.1077 0.0938 0.7144 0.122 Uiso 1.00 1 c R
H(23) H 1.0556 0.0636 0.4941 0.156 Uiso 1.00 1 c R
H(24) H 0.8120 0.0603 0.3650 0.119 Uiso 1.00 1 c R
H(25) H 0.482(3) 0.0399(16) 0.612(3) 0.044(9) Uiso 1.00 1 c .
H(26) H 0.367(4) 0.0268(15) 0.480(3) 0.047(11) Uiso 1.00 1 c .

loop_
_atom_site_aniso_label
_atom_site_aniso_U_11
_atom_site_aniso_U_22
_atom_site_aniso_U_33
_atom_site_aniso_U_12
_atom_site_aniso_U_13
_atom_site_aniso_U_23
In(1) 0.0900(3) 0.0781(3) 0.0675(2) 0.0016(2) 0.0250(2) 0.01413(18)
Cl(1) 0.1069(11) 0.1276(12) 0.0528(6) 0.0368(9) 0.0150(6) -0.0020(7)
P(1) 0.0570(6) 0.0442(5) 0.0544(6) -0.0010(5) 0.0117(5) 0.0023(4)
C(1) 0.291(14) 0.150(8) 0.135(7) -0.055(8) 0.110(8) 0.034(5)
C(2) 0.58(3) 0.197(14) 0.35(2) -0.190(17) 0.31(2) -0.060(13)
C(3) 0.48(3) 0.152(12) 0.294(19) -0.074(14) 0.26(2) 0.028(11)
C(4) 0.33(2) 0.24(2) 0.26(2) -0.122(18) 0.154(19) -0.073(15)
C(5) 0.087(3) 0.117(4) 0.073(3) -0.009(3) 0.015(3) -0.005(3)
C(6) 0.106(7) 0.123(8) 0.62(3) 0.015(6) 0.119(13) 0.026(13)
C(7) 0.152(11) 0.189(14) 0.36(2) 0.061(12) 0.061(12) 0.084(16)
C(8) 0.193(13) 0.228(17) 0.285(18) 0.021(13) -0.062(11) 0.084(16)
C(9) 0.061(2) 0.045(2) 0.079(3) 0.004(2) -0.012(2) -0.003(2)
C(10) 0.091(3) 0.070(3) 0.120(4) 0.019(3) 0.035(3) -0.016(3)
C(11) 0.122(5) 0.089(5) 0.181(7) 0.034(4) 0.040(5) -0.040(5)
C(12) 0.099(5) 0.077(5) 0.230(10) 0.029(4) -0.004(5) -0.051(6)
C(13) 0.137(7) 0.040(3) 0.233(10) 0.004(4) -0.011(6) 0.010(4)
C(14) 0.091(4) 0.052(3) 0.143(5) 0.002(2) 0.015(3) 0.012(3)
C(15) 0.055(2) 0.042(2) 0.074(2) -0.0078(19) 0.015(2) 0.005(2)
C(16) 0.059(3) 0.083(3) 0.074(3) -0.006(2) 0.002(2) 0.008(2)
C(17) 0.071(3) 0.103(4) 0.091(4) -0.009(3) -0.003(3) 0.009(3)
C(18) 0.053(3) 0.113(5) 0.138(6) -0.006(3) -0.004(3) 0.010(4)
C(19) 0.051(3) 0.161(7) 0.177(8) -0.007(3) 0.030(4) -0.044(6)
C(20) 0.067(3) 0.116(4) 0.114(4) -0.013(3) 0.031(3) -0.031(3)
C(21) 0.051(2) 0.045(2) 0.051(2) -0.0022(18) 0.014(2) -0.0016(17)

loop_
_atom_type_symbol
_atom_type_description
_atom_type_scat_dispersion_real
_atom_type_scat_dispersion_imag
_atom_type_scat_source
C C 0.003 0.002
;
International Tables for Crystallography
(1992, Vol. C, Tables 4.2.6.8 and 6.1.1.4)
;
H H 0.000 0.000
;
International Tables for Crystallography
(1992, Vol. C, Table 6.1.1.4)
;
Cl Cl 0.148 0.159
;
International Tables for Crystallography
(1992, Vol. C, Tables 4.2.6.8 and 6.1.1.4)
;
In In -0.728 1.310
;
International Tables for Crystallography
(1992, Vol. C, Tables 4.2.6.8 and 6.1.1.4)
;
P P 0.102 0.094
;
International Tables for Crystallography
(1992, Vol. C, Tables 4.2.6.8 and 6.1.1.4)
;

loop_
_geom_angle_atom_site_label_1
_geom_angle_atom_site_label_2
_geom_angle_atom_site_label_3
_geom_angle
_geom_angle_publ_flag
_geom_angle_site_symmetry_1
_geom_angle_site_symmetry_3
Cl(1) In(1) P(1) 88.73(3) yes . .
Cl(1) In(1) C(1) 106.5(3) yes . .
Cl(1) In(1) C(5) 105.93(17) yes . .
P(1) In(1) C(1) 95.7(2) yes . .
P(1) In(1) C(5) 92.41(16) yes . .
C(1) In(1) C(5) 146.6(3) yes . .
In(1) P(1) C(9) 112.55(15) yes . .
In(1) P(1) C(15) 123.56(16) yes . .
In(1) P(1) C(21) 110.10(13) yes . .
C(9) P(1) C(15) 103.13(19) yes . .
C(9) P(1) C(21) 104.2(2) yes . .
C(15) P(1) C(21) 101.22(19) yes . .
In(1) C(1) C(2) 139.3(10) yes . .
C(1) C(2) C(3) 133.3(17) yes . .
C(2) C(3) C(4) 155(2) yes . .
In(1) C(5) C(6) 120.9(6) yes . .
C(5) C(6) C(7) 130.5(14) yes . .
C(6) C(7) C(8) 167.1(16) yes . .
P(1) C(9) C(10) 123.8(3) yes . .
P(1) C(9) C(14) 117.1(4) yes . .
C(10) C(9) C(14) 119.1(4) yes . .
C(9) C(10) C(11) 120.7(6) yes . .
C(10) C(11) C(12) 119.7(8) yes . .
C(11) C(12) C(13) 121.0(8) yes . .
C(12) C(13) C(14) 120.6(7) yes . .
C(9) C(14) C(13) 118.8(7) yes . .
P(1) C(15) C(16) 120.6(3) yes . .
P(1) C(15) C(20) 120.0(3) yes . .
C(16) C(15) C(20) 119.3(4) yes . .
C(15) C(16) C(17) 120.8(5) yes . .
C(16) C(17) C(18) 118.6(5) yes . .
C(17) C(18) C(19) 121.2(5) yes . .
C(18) C(19) C(20) 120.5(7) yes . .
C(15) C(20) C(19) 119.5(6) yes . .
P(1) C(21) C(21) 111.0(3) yes . 3_656
In(1) C(1) H(1) 102.4 no . .
In(1) C(1) H(2) 103.3 no . .
C(2) C(1) H(1) 104.6 no . .
C(2) C(1) H(2) 95.9 no . .
H(1) C(1) H(2) 109.5 no . .
C(1) C(2) H(3) 97.9 no . .
C(1) C(2) H(4) 105.6 no . .
C(3) C(2) H(3) 99.4 no . .
C(3) C(2) H(4) 108.7 no . .
H(3) C(2) H(4) 109.5 no . .
C(2) C(3) H(5) 101.8 no . .
C(4) C(3) H(5) 100.5 no . .
C(3) C(4) H(6) 113.1 no . .
C(3) C(4) H(7) 126.2 no . .
H(6) C(4) H(7) 120.0 no . .
In(1) C(5) H(8) 106.4 no . .
In(1) C(5) H(9) 106.9 no . .
C(6) C(5) H(8) 108.4 no . .
C(6) C(5) H(9) 104.3 no . .
H(8) C(5) H(9) 109.5 no . .
C(5) C(6) H(10) 102.1 no . .
C(5) C(6) H(11) 106.7 no . .
C(7) C(6) H(10) 95.9 no . .
C(7) C(6) H(11) 109.9 no . .
H(10) C(6) H(11) 109.5 no . .
C(6) C(7) H(12) 95.1 no . .
C(8) C(7) H(12) 95.3 no . .
C(7) C(8) H(13) 111.9 no . .
C(7) C(8) H(14) 127.9 no . .
H(13) C(8) H(14) 120.0 no . .
C(9) C(10) H(15) 119.5 no . .
C(11) C(10) H(15) 119.9 no . .
C(10) C(11) H(16) 120.0 no . .
C(12) C(11) H(16) 120.3 no . .
C(11) C(12) H(17) 119.2 no . .
C(13) C(12) H(17) 119.8 no . .
C(12) C(13) H(18) 119.5 no . .
C(14) C(13) H(18) 119.8 no . .
C(9) C(14) H(19) 120.7 no . .
C(13) C(14) H(19) 120.4 no . .
C(15) C(16) H(20) 119.6 no . .
C(17) C(16) H(20) 119.6 no . .
C(16) C(17) H(21) 120.2 no . .
C(18) C(17) H(21) 121.2 no . .
C(17) C(18) H(22) 118.9 no . .
C(19) C(18) H(22) 119.9 no . .
C(18) C(19) H(23) 119.7 no . .
C(20) C(19) H(23) 119.7 no . .
C(15) C(20) H(24) 120.4 no . .
C(19) C(20) H(24) 120.1 no . .
P(1) C(21) H(25) 109(2) no . .
P(1) C(21) H(26) 107(2) no . .
C(21) C(21) H(25) 114(2) no 3_656 .
C(21) C(21) H(26) 112(2) no 3_656 .
H(25) C(21) H(26) 104(3) no . .

loop_
_geom_bond_atom_site_label_1
_geom_bond_atom_site_label_2
_geom_bond_distance
_geom_bond_publ_flag
_geom_bond_site_symmetry_2
In(1) Cl(1) 2.5011(17) yes .
In(1) P(1) 2.9264(11) yes .
In(1) C(1) 2.145(11) yes .
In(1) C(5) 2.148(6) yes .
P(1) C(9) 1.819(4) yes .
P(1) C(15) 1.835(4) yes .
P(1) C(21) 1.836(4) yes .
C(1) C(2) 1.12(2) yes .
C(2) C(3) 1.45(2) yes .
C(3) C(4) 0.85(3) yes .
C(5) C(6) 1.395(15) yes .
C(6) C(7) 1.25(2) yes .
C(7) C(8) 1.06(2) yes .
C(9) C(10) 1.387(9) yes .
C(9) C(14) 1.386(7) yes .
C(10) C(11) 1.371(10) yes .
C(11) C(12) 1.368(13) yes .
C(12) C(13) 1.340(17) yes .
C(13) C(14) 1.406(10) yes .
C(15) C(16) 1.382(6) yes .
C(15) C(20) 1.357(8) yes .
C(16) C(17) 1.387(7) yes .
C(17) C(18) 1.359(10) yes .
C(18) C(19) 1.343(13) yes .
C(19) C(20) 1.393(8) yes .
C(21) C(21) 1.511(6) yes 3_656
C(1) H(1) 0.950 no .
C(1) H(2) 0.950 no .
C(2) H(3) 0.950 no .
C(2) H(4) 0.950 no .
C(3) H(5) 0.950 no .
C(4) H(6) 0.950 no .
C(4) H(7) 0.950 no .
C(5) H(8) 0.950 no .
C(5) H(9) 0.950 no .
C(6) H(10) 0.950 no .
C(6) H(11) 0.950 no .
C(7) H(12) 0.950 no .
C(8) H(13) 0.950 no .
C(8) H(14) 0.950 no .
C(10) H(15) 0.950 no .
C(11) H(16) 0.950 no .
C(12) H(17) 0.950 no .
C(13) H(18) 0.950 no .
C(14) H(19) 0.950 no .
C(16) H(20) 0.950 no .
C(17) H(21) 0.950 no .
C(18) H(22) 0.950 no .
C(19) H(23) 0.950 no .
C(20) H(24) 0.950 no .
C(21) H(25) 1.06(3) no .
C(21) H(26) 0.89(4) no .

loop_
_geom_contact_atom_site_label_1
_geom_contact_atom_site_label_2
_geom_contact_distance
_geom_contact_site_symmetry_2
In(1) Cl(1) 2.9899(13) 3_655
Cl(1) In(1) 2.9899(13) 3_655
Cl(1) C(5) 3.562(6) 3_655
C(5) Cl(1) 3.562(6) 3_655
C(12) C(14) 3.511(10) 4_455
C(14) C(12) 3.511(10) 4_555
Cl(1) H(3) 3.438 3_655
Cl(1) H(4) 3.464 3_655
Cl(1) H(9) 3.043 3_655
Cl(1) H(22) 3.094 3_756
C(2) H(20) 3.345 1_554
C(3) H(14) 3.435 4_555
C(3) H(20) 3.314 1_554
C(3) H(21) 3.576 1_554
C(4) H(14) 3.300 4_555
C(4) H(16) 3.298 4_554
C(4) H(20) 3.310 1_554
C(4) H(21) 3.555 1_554
C(5) H(11) 3.480 3_555
C(6) H(9) 3.566 3_555
C(6) H(11) 3.576 3_555
C(7) H(21) 3.440 1_454
C(8) H(5) 3.502 1_455
C(8) H(21) 3.462 1_454
C(9) H(17) 3.503 4_555
C(10) H(3) 3.575 1_556
C(10) H(22) 3.419 1_455
C(10) H(23) 3.401 1_455
C(11) H(3) 3.587 1_556
C(11) H(6) 3.377 1_556
C(11) H(18) 3.574 4_455
C(11) H(22) 3.488 1_455
C(12) H(6) 3.502 1_556
C(12) H(19) 3.250 4_455
C(13) H(16) 3.539 4_555
C(13) H(17) 3.489 4_555
C(14) H(17) 2.989 4_555
C(15) H(17) 3.101 4_555
C(16) H(4) 3.552 1_556
C(16) H(17) 2.795 4_555
C(17) H(12) 3.381 1_656
C(17) H(17) 3.123 4_555
C(18) H(15) 3.349 1_655
C(18) H(16) 3.275 1_655
C(19) H(10) 3.545 1_655
C(19) H(15) 3.408 1_655
C(19) H(23) 3.322 3_756
C(20) H(23) 3.416 3_756
H(1) H(7) 3.090 4_455
H(3) Cl(1) 3.438 3_655
H(3) C(10) 3.575 1_554
H(3) C(11) 3.587 1_554
H(3) H(7) 3.214 4_455
H(3) H(15) 3.337 1_554
H(3) H(16) 3.383 1_554
H(3) H(20) 3.275 1_554
H(4) Cl(1) 3.464 3_655
H(4) C(16) 3.552 1_554
H(4) H(8) 3.405 3_655
H(4) H(9) 3.241 3_655
H(4) H(12) 3.532 1_655
H(4) H(20) 2.843 1_554
H(4) H(21) 3.310 1_554
H(5) C(8) 3.502 1_655
H(5) H(12) 3.447 1_655
H(5) H(14) 2.835 1_655
H(5) H(14) 3.529 4_555
H(5) H(21) 3.497 1_554
H(6) C(11) 3.377 1_554
H(6) C(12) 3.502 1_554
H(6) H(14) 3.472 4_555
H(6) H(16) 3.582 1_554
H(6) H(16) 2.918 4_554
H(6) H(20) 3.143 1_554
H(7) H(1) 3.090 4_555
H(7) H(3) 3.214 4_555
H(7) H(14) 3.304 1_655
H(7) H(14) 3.250 4_555
H(7) H(16) 3.028 4_554
H(8) H(4) 3.405 3_655
H(9) Cl(1) 3.043 3_655
H(9) C(6) 3.566 3_555
H(9) H(4) 3.241 3_655
H(9) H(11) 2.643 3_555
H(9) H(12) 3.391 3_555
H(10) C(19) 3.545 1_455
H(10) H(23) 2.741 1_455
H(10) H(24) 3.499 1_455
H(11) C(5) 3.480 3_555
H(11) C(6) 3.576 3_555
H(11) H(9) 2.643 3_555
H(11) H(11) 2.883 3_555
H(12) C(17) 3.381 1_454
H(12) H(4) 3.532 1_455
H(12) H(5) 3.447 1_455
H(12) H(9) 3.391 3_555
H(12) H(21) 2.560 1_454
H(13) H(18) 3.458 4_455
H(14) C(3) 3.435 4_455
H(14) C(4) 3.300 4_455
H(14) H(5) 2.835 1_455
H(14) H(5) 3.529 4_455
H(14) H(6) 3.472 4_455
H(14) H(7) 3.304 1_455
H(14) H(7) 3.250 4_455
H(14) H(21) 2.952 1_454
H(15) C(18) 3.349 1_455
H(15) C(19) 3.408 1_455
H(15) H(3) 3.337 1_556
H(15) H(22) 2.768 1_455
H(15) H(23) 2.864 1_455
H(16) C(4) 3.298 4_456
H(16) C(13) 3.539 4_455
H(16) C(18) 3.275 1_455
H(16) H(3) 3.383 1_556
H(16) H(6) 3.582 1_556
H(16) H(6) 2.918 4_456
H(16) H(7) 3.028 4_456
H(16) H(18) 3.394 4_455
H(16) H(22) 2.905 1_455
H(17) C(9) 3.503 4_455
H(17) C(13) 3.489 4_455
H(17) C(14) 2.989 4_455
H(17) C(15) 3.101 4_455
H(17) C(16) 2.795 4_455
H(17) C(17) 3.123 4_455
H(17) H(19) 2.844 4_455
H(17) H(20) 2.959 4_455
H(17) H(21) 3.447 4_455
H(18) C(11) 3.574 4_555
H(18) H(13) 3.458 4_555
H(18) H(16) 3.394 4_555
H(19) C(12) 3.250 4_555
H(19) H(17) 2.844 4_555
H(20) C(2) 3.345 1_556
H(20) C(3) 3.314 1_556
H(20) C(4) 3.310 1_556
H(20) H(3) 3.275 1_556
H(20) H(4) 2.843 1_556
H(20) H(6) 3.143 1_556
H(20) H(17) 2.959 4_555
H(21) C(3) 3.576 1_556
H(21) C(4) 3.555 1_556
H(21) C(7) 3.440 1_656
H(21) C(8) 3.462 1_656
H(21) H(4) 3.310 1_556
H(21) H(5) 3.497 1_556
H(21) H(12) 2.560 1_656
H(21) H(14) 2.952 1_656
H(21) H(17) 3.447 4_555
H(22) Cl(1) 3.094 3_756
H(22) C(10) 3.419 1_655
H(22) C(11) 3.488 1_655
H(22) H(15) 2.768 1_655
H(22) H(16) 2.905 1_655
H(23) C(10) 3.401 1_655
H(23) C(19) 3.322 3_756
H(23) C(20) 3.416 3_756
H(23) H(10) 2.741 1_655
H(23) H(15) 2.864 1_655
H(23) H(23) 3.207 3_756
H(23) H(24) 3.375 3_756
H(23) H(26) 3.085 1_655
H(24) H(10) 3.499 1_655
H(24) H(23) 3.375 3_756
H(26) H(23) 3.085 1_455

loop_
_geom_torsion_atom_site_label_1
_geom_torsion_atom_site_label_2
_geom_torsion_atom_site_label_3
_geom_torsion_atom_site_label_4
_geom_torsion
_geom_torsion_site_symmetry_4
Cl(1) In(1) P(1) C(9) 172.93(17) .
Cl(1) In(1) P(1) C(15) 48.13(16) .
Cl(1) In(1) P(1) C(21) -71.30(16) .
Cl(1) In(1) C(1) C(2) 68(2) .
Cl(1) In(1) C(5) C(6) 164.2(10) .
P(1) In(1) C(1) C(2) 158.5(19) .
C(1) In(1) P(1) C(9) 66.4(3) .
C(1) In(1) P(1) C(15) -58.4(3) .
C(1) In(1) P(1) C(21) -177.8(3) .
P(1) In(1) C(5) C(6) 74.8(10) .
C(5) In(1) P(1) C(9) -81.2(2) .
C(5) In(1) P(1) C(15) 154.0(2) .
C(5) In(1) P(1) C(21) 34.6(2) .
C(1) In(1) C(5) C(6) -29.4(12) .
C(5) In(1) C(1) C(2) -98(2) .
In(1) P(1) C(9) C(10) 121.4(4) .
In(1) P(1) C(9) C(14) -57.6(4) .
In(1) P(1) C(15) C(16) 169.6(3) .
In(1) P(1) C(15) C(20) -14.0(4) .
In(1) P(1) C(21) C(21) 63.2(2) 3_656
C(9) P(1) C(15) C(16) 40.8(4) .
C(9) P(1) C(15) C(20) -142.9(4) .
C(15) P(1) C(9) C(10) -103.3(4) .
C(15) P(1) C(9) C(14) 77.8(4) .
C(9) P(1) C(21) C(21) -175.9(2) 3_656
C(21) P(1) C(9) C(10) 2.1(4) .
C(21) P(1) C(9) C(14) -176.8(3) .
C(15) P(1) C(21) C(21) -69.1(3) 3_656
C(21) P(1) C(15) C(16) -66.9(4) .
C(21) P(1) C(15) C(20) 109.5(4) .
In(1) C(1) C(2) C(3) 179.3(11) .
C(1) C(2) C(3) C(4) -145(6) .
In(1) C(5) C(6) C(7) 15(2) .
C(5) C(6) C(7) C(8) -40(12) .
P(1) C(9) C(10) C(11) 179.6(4) .
P(1) C(9) C(14) C(13) -179.4(5) .
C(10) C(9) C(14) C(13) 1.6(8) .
C(14) C(9) C(10) C(11) -1.5(8) .
C(9) C(10) C(11) C(12) 0.2(7) .
C(10) C(11) C(12) C(13) 1.0(12) .
C(11) C(12) C(13) C(14) -0.8(13) .
C(12) C(13) C(14) C(9) -0.5(11) .
P(1) C(15) C(16) C(17) 176.6(4) .
P(1) C(15) C(20) C(19) -176.1(5) .
C(16) C(15) C(20) C(19) 0.3(7) .
C(20) C(15) C(16) C(17) 0.2(5) .
C(15) C(16) C(17) C(18) -1.2(9) .
C(16) C(17) C(18) C(19) 1.8(11) .
C(17) C(18) C(19) C(20) -1.3(12) .
C(18) C(19) C(20) C(15) 0.3(8) .
